data_7717203
loop_
_publ_author_name
'Paik, Somnath'
'Ray, Manabendra'

_publ_section_title
;
 A single H-bond triggers the formation of a cleft around
 Et<sub>3</sub>NH<sup>+</sup> through bond rearrangement and rotations of
 arms in both Co(III) and Fe(III) complexes.
;
_journal_issue 43
_journal_name_full 'Dalton transactions (Cambridge, England : 2003)'
_journal_page_first 17448
_journal_page_last 17451
_journal_paper_doi 10.1039/d4dt02515f
_journal_volume 53
_journal_year 2024
_chemical_absolute_configuration syn
_chemical_compound_source Synthesis
_chemical_formula_moiety 'C38 H36 Fe N4 O8, C8 H20 N, 2(O)'
_chemical_formula_sum 'C46 H56 Fe N5 O10'
_chemical_formula_weight 894.80
_space_group_crystal_system tetragonal
_space_group_IT_number 96
_space_group_name_Hall 'P 4nw 2abw'
_space_group_name_H-M_alt 'P 43 21 2'
_atom_sites_solution_hydrogens mixed
_audit_creation_method SHELXL-2018/3
_audit_update_record
;
2024-04-27 deposited with the CCDC.	2024-10-09 downloaded from the CCDC.
;
_cell_angle_alpha 90
_cell_angle_beta 90
_cell_angle_gamma 90
_cell_formula_units_Z 4
_cell_length_a 12.1909(7)
_cell_length_b 12.1909(7)
_cell_length_c 30.773(3)
_cell_measurement_reflns_used 9403
_cell_measurement_temperature 294(2)
_cell_measurement_theta_max 25.64
_cell_measurement_theta_min 2.36
_cell_volume 4573.4(6)
_computing_cell_refinement 'Bruker SAINT'
_computing_data_collection 'Bruker APEX2'
_computing_data_reduction 'Bruker SAINT'
_computing_molecular_graphics 'Bruker SHELXTL'
_computing_publication_material 'Bruker SHELXTL'
_computing_structure_refinement 'SHELXL-2018/3 (Sheldrick, 2018)'
_computing_structure_solution 'SHELXT 2018/2 (Sheldrick, 2018)'
_diffrn_ambient_temperature 294(2)
_diffrn_measured_fraction_theta_full 0.999
_diffrn_measured_fraction_theta_max 0.999
_diffrn_measurement_device_type 'Bruker APEX-II CCD'
_diffrn_measurement_method '\f and \w scans'
_diffrn_radiation_probe x-ray
_diffrn_radiation_type MoK\a
_diffrn_radiation_wavelength 0.71073
_diffrn_reflns_av_R_equivalents 0.0437
_diffrn_reflns_av_unetI/netI 0.0147
_diffrn_reflns_Laue_measured_fraction_full 0.999
_diffrn_reflns_Laue_measured_fraction_max 0.999
_diffrn_reflns_limit_h_max 14
_diffrn_reflns_limit_h_min -14
_diffrn_reflns_limit_k_max 14
_diffrn_reflns_limit_k_min -14
_diffrn_reflns_limit_l_max 36
_diffrn_reflns_limit_l_min -36
_diffrn_reflns_number 130549
_diffrn_reflns_point_group_measured_fraction_full 1.000
_diffrn_reflns_point_group_measured_fraction_max 1.000
_diffrn_reflns_theta_full 24.999
_diffrn_reflns_theta_max 24.999
_diffrn_reflns_theta_min 2.131
_exptl_absorpt_coefficient_mu 0.392
_exptl_absorpt_correction_type none
_exptl_crystal_colour red
_exptl_crystal_density_diffrn 1.300
_exptl_crystal_description Diamond
_exptl_crystal_F_000 1892
_exptl_crystal_recrystallization_method 'Acetonitrile Methanol Slow evaporation'
_exptl_crystal_size_max 0.250
_exptl_crystal_size_mid 0.200
_exptl_crystal_size_min 0.140
_exptl_transmission_factor_max 0.7453
_exptl_transmission_factor_min 0.6665
_refine_diff_density_max 0.502
_refine_diff_density_min -0.309
_refine_diff_density_rms 0.055
_refine_ls_abs_structure_details
;
 Flack x determined using 1365 quotients [(I+)-(I-)]/[(I+)+(I-)]
 (Parsons, Flack and Wagner, Acta Cryst. B69 (2013) 249-259).
;
_refine_ls_abs_structure_Flack 0.009(6)
_refine_ls_extinction_method none
_refine_ls_goodness_of_fit_ref 1.148
_refine_ls_hydrogen_treatment mixed
_refine_ls_matrix_type full
_refine_ls_number_parameters 292
_refine_ls_number_reflns 4039
_refine_ls_number_restraints 0
_refine_ls_restrained_S_all 1.148
_refine_ls_R_factor_all 0.0570
_refine_ls_R_factor_gt 0.0450
_refine_ls_shift/su_max 0.001
_refine_ls_shift/su_mean 0.000
_refine_ls_structure_factor_coef Fsqd
_refine_ls_weighting_details 'w=1/[\s^2^(Fo^2^)+(0.0631P)^2^+3.3311P] where P=(Fo^2^+2Fc^2^)/3'
_refine_ls_weighting_scheme calc
_refine_ls_wR_factor_gt 0.1176
_refine_ls_wR_factor_ref 0.1354
_reflns_Friedel_coverage 0.684
_reflns_Friedel_fraction_full 1.000
_reflns_Friedel_fraction_max 1.000
_reflns_number_gt 3516
_reflns_number_total 4039
_reflns_threshold_expression 'I > 2\s(I)'
_cod_data_source_file d4dt02515f2.cif
_cod_data_source_block Complex_4
_cod_depositor_comments 'Adding full bibliography for 7717202--7717205.cif.'
_cod_database_code 7717203
_shelx_shelxl_version_number 2018/3
_shelx_space_group_comment
;
The symmetry employed for this shelxl refinement is uniquely defined
by the following loop, which should always be used as a source of
symmetry information in preference to the above space-group names.
They are only intended as comments.
;
_shelx_estimated_absorpt_t_min 0.908
_shelx_estimated_absorpt_t_max 0.947

loop_
_space_group_symop_operation_xyz
'x, y, z'
'-x, -y, z+1/2'
'-y+1/2, x+1/2, z+3/4'
'y+1/2, -x+1/2, z+1/4'
'-x+1/2, y+1/2, -z+3/4'
'x+1/2, -y+1/2, -z+1/4'
'y, x, -z'
'-y, -x, -z+1/2'

loop_
_atom_site_label
_atom_site_type_symbol
_atom_site_fract_x
_atom_site_fract_y
_atom_site_fract_z
_atom_site_U_iso_or_equiv
_atom_site_adp_type
_atom_site_occupancy
_atom_site_site_symmetry_order
_atom_site_calc_flag
_atom_site_refinement_flags_posn
_atom_site_refinement_flags_adp
_atom_site_refinement_flags_occupancy
_atom_site_disorder_assembly
_atom_site_disorder_group
Fe1 Fe 0.74969(5) 0.25031(5) 0.250000 0.0341(2) Uani 1 2 d S T P . .
O1 O 0.7556(3) 0.1122(2) 0.21860(9) 0.0398(6) Uani 1 1 d . . . . .
O2 O 0.7060(3) 0.3780(3) 0.28808(11) 0.0471(8) Uani 1 1 d . . . . .
O3 O 0.8908(3) -0.0407(3) 0.18248(10) 0.0509(8) Uani 1 1 d . . . . .
O4 O 0.5804(3) 0.4412(3) 0.33428(12) 0.0598(10) Uani 1 1 d . . . . .
N1 N 0.6666(3) 0.1687(3) 0.30288(13) 0.0373(8) Uani 1 1 d . . . . .
C1 C 0.7626(4) 0.0132(3) 0.23692(13) 0.0379(9) Uani 1 1 d . . . . .
N2 N 0.5698(4) -0.0577(4) 0.41327(15) 0.0552(11) Uani 1 1 d . . . . .
C10 C 0.5573(4) 0.1156(4) 0.38861(15) 0.0450(11) Uani 1 1 d . . . . .
C2 C 0.8347(4) -0.0659(4) 0.22046(15) 0.0437(10) Uani 1 1 d . . . . .
C8 C 0.5924(3) 0.2472(4) 0.32516(13) 0.0377(9) Uani 1 1 d . . . . .
H8 H 0.518287 0.236682 0.313572 0.045 Uiso 1 1 calc R U . . .
C6 C 0.6972(4) -0.0157(4) 0.27280(14) 0.0424(10) Uani 1 1 d . . . . .
C17 C 0.6235(4) 0.0386(4) 0.40713(16) 0.0523(12) Uani 1 1 d . . . . .
H17 H 0.696448 0.050618 0.414630 0.063 Uiso 1 1 calc R U . . .
C3 C 0.8437(4) -0.1683(4) 0.23874(16) 0.0495(11) Uani 1 1 d . . . . .
H3 H 0.891427 -0.219850 0.226950 0.059 Uiso 1 1 calc R U . . .
C18 C 0.6277(4) 0.3653(4) 0.31524(14) 0.0419(10) Uani 1 1 d . . . . .
C9 C 0.5880(5) 0.2292(4) 0.37475(15) 0.0505(12) Uani 1 1 d . . . . .
H9A H 0.659403 0.246684 0.386853 0.061 Uiso 1 1 calc R U . . .
H9B H 0.535536 0.280325 0.387049 0.061 Uiso 1 1 calc R U . . .
C16 C 0.4649(4) -0.0454(4) 0.39861(15) 0.0509(12) Uani 1 1 d . . . . .
C11 C 0.4535(4) 0.0638(4) 0.38339(14) 0.0472(11) Uani 1 1 d . . . . .
C7 C 0.6132(4) 0.0657(4) 0.28810(16) 0.0453(11) Uani 1 1 d . . . . .
H7A H 0.562786 0.081960 0.264586 0.054 Uiso 1 1 calc R U . . .
H7B H 0.571443 0.034252 0.311852 0.054 Uiso 1 1 calc R U . . .
C5 C 0.7083(5) -0.1189(4) 0.29131(16) 0.0527(12) Uani 1 1 d . . . . .
H5 H 0.665725 -0.137628 0.315266 0.063 Uiso 1 1 calc R U . . .
O1X O 0.6334(5) 0.6558(4) 0.3701(2) 0.123(2) Uani 1 1 d . . . . .
N1X N 0.3548(5) 0.6452(5) 0.250000 0.086(2) Uani 1 2 d S T P . .
C4 C 0.7814(5) -0.1940(4) 0.27471(17) 0.0581(14) Uani 1 1 d . . . . .
H4 H 0.788873 -0.262360 0.287810 0.070 Uiso 1 1 calc R U . . .
C19 C 1.0020(5) -0.0090(6) 0.1882(2) 0.0754(17) Uani 1 1 d . . . . .
H19A H 1.004796 0.062145 0.201527 0.113 Uiso 1 1 calc R U . . .
H19B H 1.037797 -0.006279 0.160424 0.113 Uiso 1 1 calc R U . . .
H19C H 1.038457 -0.061339 0.206460 0.113 Uiso 1 1 calc R U . . .
C12 C 0.3529(5) 0.0976(5) 0.36677(18) 0.0605(15) Uani 1 1 d . . . . .
H12 H 0.344182 0.168693 0.356350 0.073 Uiso 1 1 calc R U . . .
C15 C 0.3778(5) -0.1192(5) 0.3968(2) 0.0730(17) Uani 1 1 d . . . . .
H15 H 0.386096 -0.191216 0.406258 0.088 Uiso 1 1 calc R U . . .
C13 C 0.2667(5) 0.0253(6) 0.3659(2) 0.082(2) Uani 1 1 d . . . . .
H13 H 0.198977 0.048147 0.355273 0.099 Uiso 1 1 calc R U . . .
C14 C 0.2794(6) -0.0826(7) 0.3807(2) 0.088(2) Uani 1 1 d . . . . .
H14 H 0.220023 -0.130410 0.379583 0.106 Uiso 1 1 calc R U . . .
C20 C 0.5638(7) 0.6356(8) 0.2425(4) 0.136(4) Uani 1 1 d . . . . .
H20A H 0.559090 0.678320 0.268677 0.204 Uiso 1 1 calc R U . . .
H20B H 0.619344 0.665808 0.223946 0.204 Uiso 1 1 calc R U . . .
H20C H 0.582373 0.561245 0.249729 0.204 Uiso 1 1 calc R U . . .
C21 C 0.4519(8) 0.6378(9) 0.2188(3) 0.117(3) Uani 1 1 d . . . . .
H21A H 0.450086 0.700250 0.199241 0.141 Uiso 1 1 calc R U . . .
H21B H 0.444639 0.571893 0.201367 0.141 Uiso 1 1 calc R U . . .
C22 C 0.2580(10) 0.6363(12) 0.2217(4) 0.154(4) Uani 1 1 d . . . . .
H22A H 0.259293 0.566684 0.206439 0.185 Uiso 1 1 calc R U . . .
H22B H 0.258770 0.694721 0.200337 0.185 Uiso 1 1 calc R U . . .
C23 C 0.1484(11) 0.6447(15) 0.2510(6) 0.221(9) Uani 1 1 d . . . . .
H23A H 0.168195 0.646505 0.281147 0.332 Uiso 1 1 calc R U . . .
H23B H 0.102641 0.582130 0.245504 0.332 Uiso 1 1 calc R U . . .
H23C H 0.109299 0.710463 0.243613 0.332 Uiso 1 1 calc R U . . .
H2 H 0.594(4) -0.117(4) 0.4287(16) 0.044(13) Uiso 1 1 d . . . . .
H1 H 0.713(4) 0.154(4) 0.3189(16) 0.040(15) Uiso 1 1 d . . . . .

loop_
_atom_site_aniso_label
_atom_site_aniso_U_11
_atom_site_aniso_U_22
_atom_site_aniso_U_33
_atom_site_aniso_U_23
_atom_site_aniso_U_13
_atom_site_aniso_U_12
Fe1 0.0322(3) 0.0322(3) 0.0378(4) -0.0007(2) -0.0007(2) -0.0049(4)
O1 0.0485(17) 0.0343(14) 0.0365(14) 0.0001(12) 0.0013(15) -0.0025(15)
O2 0.0532(19) 0.0340(16) 0.0543(18) -0.0042(15) 0.0064(16) -0.0043(14)
O3 0.0489(19) 0.056(2) 0.0474(18) -0.0078(16) 0.0050(16) 0.0028(16)
O4 0.080(3) 0.0361(19) 0.064(2) -0.0048(17) 0.020(2) 0.0078(18)
N1 0.038(2) 0.0314(19) 0.043(2) -0.0028(16) -0.0021(18) -0.0040(15)
C1 0.044(2) 0.033(2) 0.036(2) -0.0040(17) -0.0057(19) -0.0030(19)
N2 0.055(3) 0.047(3) 0.063(3) 0.015(2) -0.010(2) 0.005(2)
C10 0.053(3) 0.043(3) 0.039(2) 0.002(2) 0.006(2) 0.005(2)
C2 0.048(3) 0.043(3) 0.040(2) -0.005(2) -0.002(2) -0.002(2)
C8 0.038(2) 0.039(2) 0.036(2) -0.002(2) 0.0012(16) 0.001(2)
C6 0.048(2) 0.040(2) 0.039(2) -0.0084(19) 0.001(2) -0.007(2)
C17 0.049(3) 0.055(3) 0.053(3) 0.003(2) -0.008(2) 0.003(2)
C3 0.057(3) 0.042(3) 0.049(3) -0.005(2) -0.003(2) 0.008(2)
C18 0.045(3) 0.039(2) 0.042(2) 0.000(2) -0.004(2) 0.000(2)
C9 0.073(3) 0.042(3) 0.037(2) -0.003(2) 0.006(2) 0.004(2)
C16 0.061(3) 0.048(3) 0.043(2) 0.010(2) -0.007(2) 0.003(2)
C11 0.053(3) 0.053(3) 0.035(2) 0.010(2) 0.006(2) 0.008(2)
C7 0.050(3) 0.039(2) 0.047(2) -0.008(2) 0.008(2) -0.012(2)
C5 0.074(3) 0.041(3) 0.043(3) 0.001(2) 0.003(2) -0.011(2)
O1X 0.127(5) 0.078(3) 0.162(6) -0.028(4) 0.076(4) -0.027(3)
N1X 0.095(4) 0.095(4) 0.069(5) 0.000(3) 0.000(3) 0.003(5)
C4 0.088(4) 0.033(2) 0.053(3) -0.001(2) -0.012(3) 0.003(3)
C19 0.065(4) 0.097(5) 0.065(3) -0.014(4) 0.002(3) -0.027(3)
C12 0.057(3) 0.067(4) 0.057(3) 0.019(3) -0.003(3) 0.018(3)
C15 0.076(4) 0.061(4) 0.082(4) 0.028(3) -0.015(3) -0.015(3)
C13 0.052(4) 0.115(5) 0.081(4) 0.040(4) -0.013(3) -0.001(4)
C14 0.064(4) 0.105(5) 0.095(5) 0.039(4) -0.019(4) -0.029(4)
C20 0.077(5) 0.105(7) 0.225(12) -0.002(8) -0.023(7) -0.021(5)
C21 0.121(8) 0.120(7) 0.111(6) 0.011(6) 0.025(6) 0.010(6)
C22 0.125(9) 0.203(12) 0.134(8) 0.019(8) -0.027(8) 0.019(9)
C23 0.111(9) 0.32(2) 0.233(16) 0.097(17) 0.060(10) 0.055(11)

loop_
_atom_type_symbol
_atom_type_description
_atom_type_scat_dispersion_real
_atom_type_scat_dispersion_imag
_atom_type_scat_source
C C 0.0033 0.0016 'International Tables Vol C Tables 4.2.6.8 and 6.1.1.4'
H H 0.0000 0.0000 'International Tables Vol C Tables 4.2.6.8 and 6.1.1.4'
Fe Fe 0.3463 0.8444 'International Tables Vol C Tables 4.2.6.8 and 6.1.1.4'
N N 0.0061 0.0033 'International Tables Vol C Tables 4.2.6.8 and 6.1.1.4'
O O 0.0106 0.0060 'International Tables Vol C Tables 4.2.6.8 and 6.1.1.4'

loop_
_geom_angle_atom_site_label_1
_geom_angle_atom_site_label_2
_geom_angle_atom_site_label_3
_geom_angle
_geom_angle_site_symmetry_1
_geom_angle_site_symmetry_3
_geom_angle_publ_flag
O1 Fe1 O1 100.53(19) 8_665 . ?
O1 Fe1 O2 88.23(14) 8_665 . ?
O1 Fe1 O2 165.07(13) . . ?
O1 Fe1 O2 165.07(13) 8_665 8_665 ?
O1 Fe1 O2 88.22(14) . 8_665 ?
O2 Fe1 O2 86.0(2) . 8_665 ?
O1 Fe1 N1 89.60(13) 8_665 8_665 ?
O1 Fe1 N1 90.84(14) . 8_665 ?
O2 Fe1 N1 101.38(14) . 8_665 ?
O2 Fe1 N1 78.11(14) 8_665 8_665 ?
O1 Fe1 N1 90.84(14) 8_665 . ?
O1 Fe1 N1 89.60(13) . . ?
O2 Fe1 N1 78.10(14) . . ?
O2 Fe1 N1 101.38(14) 8_665 . ?
N1 Fe1 N1 179.3(2) 8_665 . ?
C1 O1 Fe1 125.2(2) . . ?
C18 O2 Fe1 118.9(3) . . ?
C2 O3 C19 115.3(4) . . ?
C8 N1 C7 114.8(4) . . ?
C8 N1 Fe1 109.7(3) . . ?
C7 N1 Fe1 111.3(3) . . ?
C8 N1 H1 107(4) . . ?
C7 N1 H1 109(4) . . ?
Fe1 N1 H1 105(4) . . ?
O1 C1 C2 120.7(4) . . ?
O1 C1 C6 121.4(4) . . ?
C2 C1 C6 117.9(4) . . ?
C17 N2 C16 108.1(4) . . ?
C17 N2 H2 127(3) . . ?
C16 N2 H2 124(3) . . ?
C17 C10 C11 105.6(4) . . ?
C17 C10 C9 127.5(5) . . ?
C11 C10 C9 126.9(4) . . ?
C3 C2 O3 120.4(4) . . ?
C3 C2 C1 121.9(4) . . ?
O3 C2 C1 117.5(4) . . ?
N1 C8 C18 110.0(3) . . ?
N1 C8 C9 112.7(4) . . ?
C18 C8 C9 109.9(4) . . ?
N1 C8 H8 108.0 . . ?
C18 C8 H8 108.0 . . ?
C9 C8 H8 108.0 . . ?
C5 C6 C1 119.6(4) . . ?
C5 C6 C7 122.5(4) . . ?
C1 C6 C7 117.9(4) . . ?
N2 C17 C10 111.6(5) . . ?
N2 C17 H17 124.2 . . ?
C10 C17 H17 124.2 . . ?
C2 C3 C4 119.4(5) . . ?
C2 C3 H3 120.3 . . ?
C4 C3 H3 120.3 . . ?
O4 C18 O2 124.6(5) . . ?
O4 C18 C8 118.5(4) . . ?
O2 C18 C8 116.9(4) . . ?
C10 C9 C8 115.0(4) . . ?
C10 C9 H9A 108.5 . . ?
C8 C9 H9A 108.5 . . ?
C10 C9 H9B 108.5 . . ?
C8 C9 H9B 108.5 . . ?
H9A C9 H9B 107.5 . . ?
N2 C16 C15 131.0(5) . . ?
N2 C16 C11 107.8(5) . . ?
C15 C16 C11 121.2(5) . . ?
C12 C11 C16 119.1(5) . . ?
C12 C11 C10 133.9(5) . . ?
C16 C11 C10 106.9(4) . . ?
N1 C7 C6 110.9(4) . . ?
N1 C7 H7A 109.5 . . ?
C6 C7 H7A 109.5 . . ?
N1 C7 H7B 109.5 . . ?
C6 C7 H7B 109.5 . . ?
H7A C7 H7B 108.1 . . ?
C4 C5 C6 120.9(5) . . ?
C4 C5 H5 119.5 . . ?
C6 C5 H5 119.5 . . ?
C22 N1X C22 118.0(13) . 8_665 ?
C22 N1X C21 104.2(6) . . ?
C22 N1X C21 111.2(7) 8_665 . ?
C22 N1X C21 111.2(7) . 8_665 ?
C22 N1X C21 104.2(6) 8_665 8_665 ?
C21 N1X C21 107.7(9) . 8_665 ?
C5 C4 C3 120.2(5) . . ?
C5 C4 H4 119.9 . . ?
C3 C4 H4 119.9 . . ?
O3 C19 H19A 109.5 . . ?
O3 C19 H19B 109.5 . . ?
H19A C19 H19B 109.5 . . ?
O3 C19 H19C 109.5 . . ?
H19A C19 H19C 109.5 . . ?
H19B C19 H19C 109.5 . . ?
C13 C12 C11 119.5(5) . . ?
C13 C12 H12 120.3 . . ?
C11 C12 H12 120.3 . . ?
C14 C15 C16 118.1(6) . . ?
C14 C15 H15 121.0 . . ?
C16 C15 H15 121.0 . . ?
C12 C13 C14 120.8(6) . . ?
C12 C13 H13 119.6 . . ?
C14 C13 H13 119.6 . . ?
C15 C14 C13 121.3(6) . . ?
C15 C14 H14 119.3 . . ?
C13 C14 H14 119.3 . . ?
C21 C20 H20A 109.5 . . ?
C21 C20 H20B 109.5 . . ?
H20A C20 H20B 109.5 . . ?
C21 C20 H20C 109.5 . . ?
H20A C20 H20C 109.5 . . ?
H20B C20 H20C 109.5 . . ?
N1X C21 C20 112.8(8) . . ?
N1X C21 H21A 109.0 . . ?
C20 C21 H21A 109.0 . . ?
N1X C21 H21B 109.0 . . ?
C20 C21 H21B 109.0 . . ?
H21A C21 H21B 107.8 . . ?
N1X C22 C23 109.2(9) . . ?
N1X C22 H22A 109.8 . . ?
C23 C22 H22A 109.8 . . ?
N1X C22 H22B 109.8 . . ?
C23 C22 H22B 109.8 . . ?
H22A C22 H22B 108.3 . . ?
C22 C23 H23A 109.5 . . ?
C22 C23 H23B 109.5 . . ?
H23A C23 H23B 109.5 . . ?
C22 C23 H23C 109.5 . . ?
H23A C23 H23C 109.5 . . ?
H23B C23 H23C 109.5 . . ?

loop_
_geom_bond_atom_site_label_1
_geom_bond_atom_site_label_2
_geom_bond_distance
_geom_bond_site_symmetry_2
_geom_bond_publ_flag
Fe1 O1 1.943(3) 8_665 ?
Fe1 O1 1.943(3) . ?
Fe1 O2 2.020(3) . ?
Fe1 O2 2.020(3) 8_665 ?
Fe1 N1 2.160(4) 8_665 ?
Fe1 N1 2.160(4) . ?
O1 C1 1.335(5) . ?
O2 C18 1.278(6) . ?
O3 C2 1.389(6) . ?
O3 C19 1.420(7) . ?
O4 C18 1.238(6) . ?
N1 C8 1.484(6) . ?
N1 C7 1.486(6) . ?
N1 H1 0.77(5) . ?
C1 C2 1.399(6) . ?
C1 C6 1.406(6) . ?
N2 C17 1.358(7) . ?
N2 C16 1.364(7) . ?
N2 H2 0.91(5) . ?
C10 C17 1.363(7) . ?
C10 C11 1.424(7) . ?
C10 C9 1.497(7) . ?
C2 C3 1.373(7) . ?
C8 C18 1.533(7) . ?
C8 C9 1.543(6) . ?
C8 H8 0.9800 . ?
C6 C5 1.389(7) . ?
C6 C7 1.501(7) . ?
C17 H17 0.9300 . ?
C3 C4 1.378(7) . ?
C3 H3 0.9300 . ?
C9 H9A 0.9700 . ?
C9 H9B 0.9700 . ?
C16 C15 1.394(8) . ?
C16 C11 1.418(7) . ?
C11 C12 1.391(7) . ?
C7 H7A 0.9700 . ?
C7 H7B 0.9700 . ?
C5 C4 1.376(7) . ?
C5 H5 0.9300 . ?
N1X C22 1.470(12) . ?
N1X C22 1.470(12) 8_665 ?
N1X C21 1.527(10) . ?
N1X C21 1.527(10) 8_665 ?
C4 H4 0.9300 . ?
C19 H19A 0.9600 . ?
C19 H19B 0.9600 . ?
C19 H19C 0.9600 . ?
C12 C13 1.373(9) . ?
C12 H12 0.9300 . ?
C15 C14 1.373(9) . ?
C15 H15 0.9300 . ?
C13 C14 1.401(10) . ?
C13 H13 0.9300 . ?
C14 H14 0.9300 . ?
C20 C21 1.549(13) . ?
C20 H20A 0.9600 . ?
C20 H20B 0.9600 . ?
C20 H20C 0.9600 . ?
C21 H21A 0.9700 . ?
C21 H21B 0.9700 . ?
C22 C23 1.614(15) . ?
C22 H22A 0.9700 . ?
C22 H22B 0.9700 . ?
C23 H23A 0.9600 . ?
C23 H23B 0.9600 . ?
C23 H23C 0.9600 . ?

loop_
_geom_hbond_atom_site_label_D
_geom_hbond_atom_site_label_H
_geom_hbond_atom_site_label_A
_geom_hbond_distance_DH
_geom_hbond_distance_HA
_geom_hbond_distance_DA
_geom_hbond_angle_DHA
_geom_hbond_site_symmetry_A
_geom_hbond_publ_flag
N1 H1 O1X 0.77(5) 2.65(5) 3.403(9) 165(5) 5_645 yes
N2 H2 O1 0.91(5) 2.10(5) 2.998(5) 167(4) 4 yes
C21 H21B O4 0.97 2.57 3.383(11) 141.8 8_665 yes
C19 H19B O4 0.96 2.58 3.448(7) 150.0 3_644 yes
N2 H2 O2 0.91(5) 2.65(5) 3.214(6) 121(4) 5_645 yes
C19 H19B O4 0.96 2.58 3.448(7) 150.0 3_644 yes
C21 H21B O4 0.97 2.57 3.383(11) 141.8 8_665 yes
N2 H2 O1 0.91(5) 2.10(5) 2.998(5) 167(4) 4 yes
N2 H2 O2 0.91(5) 2.65(5) 3.214(6) 121(4) 5_645 yes
N1 H1 O1X 0.77(5) 2.65(5) 3.403(9) 165(5) 5_645 yes

loop_
_geom_torsion_atom_site_label_1
_geom_torsion_atom_site_label_2
_geom_torsion_atom_site_label_3
_geom_torsion_atom_site_label_4
_geom_torsion
_geom_torsion_site_symmetry_1
_geom_torsion_site_symmetry_2
_geom_torsion_site_symmetry_3
_geom_torsion_site_symmetry_4
_geom_torsion_publ_flag
Fe1 O1 C1 C2 -136.1(3) . . . . ?
Fe1 O1 C1 C6 44.8(6) . . . . ?
C19 O3 C2 C3 -83.0(6) . . . . ?
C19 O3 C2 C1 102.2(6) . . . . ?
O1 C1 C2 C3 179.8(4) . . . . ?
C6 C1 C2 C3 -1.1(7) . . . . ?
O1 C1 C2 O3 -5.4(6) . . . . ?
C6 C1 C2 O3 173.7(4) . . . . ?
C7 N1 C8 C18 -146.6(4) . . . . ?
Fe1 N1 C8 C18 -20.3(4) . . . . ?
C7 N1 C8 C9 90.4(5) . . . . ?
Fe1 N1 C8 C9 -143.4(3) . . . . ?
O1 C1 C6 C5 -179.0(4) . . . . ?
C2 C1 C6 C5 1.9(6) . . . . ?
O1 C1 C6 C7 4.2(6) . . . . ?
C2 C1 C6 C7 -174.9(4) . . . . ?
C16 N2 C17 C10 -0.1(6) . . . . ?
C11 C10 C17 N2 1.0(6) . . . . ?
C9 C10 C17 N2 -176.6(4) . . . . ?
O3 C2 C3 C4 -175.5(4) . . . . ?
C1 C2 C3 C4 -0.9(7) . . . . ?
Fe1 O2 C18 O4 -166.0(4) . . . . ?
Fe1 O2 C18 C8 15.2(5) . . . . ?
N1 C8 C18 O4 -173.9(4) . . . . ?
C9 C8 C18 O4 -49.2(6) . . . . ?
N1 C8 C18 O2 5.1(5) . . . . ?
C9 C8 C18 O2 129.7(4) . . . . ?
C17 C10 C9 C8 109.0(6) . . . . ?
C11 C10 C9 C8 -68.0(6) . . . . ?
N1 C8 C9 C10 -55.3(6) . . . . ?
C18 C8 C9 C10 -178.5(4) . . . . ?
C17 N2 C16 C15 178.8(6) . . . . ?
C17 N2 C16 C11 -0.9(6) . . . . ?
N2 C16 C11 C12 -179.7(5) . . . . ?
C15 C16 C11 C12 0.6(8) . . . . ?
N2 C16 C11 C10 1.5(5) . . . . ?
C15 C16 C11 C10 -178.2(5) . . . . ?
C17 C10 C11 C12 180.0(6) . . . . ?
C9 C10 C11 C12 -2.5(9) . . . . ?
C17 C10 C11 C16 -1.5(5) . . . . ?
C9 C10 C11 C16 176.1(4) . . . . ?
C8 N1 C7 C6 -170.6(4) . . . . ?
Fe1 N1 C7 C6 64.0(4) . . . . ?
C5 C6 C7 N1 121.1(5) . . . . ?
C1 C6 C7 N1 -62.2(5) . . . . ?
C1 C6 C5 C4 -0.8(7) . . . . ?
C7 C6 C5 C4 175.9(5) . . . . ?
C6 C5 C4 C3 -1.2(8) . . . . ?
C2 C3 C4 C5 2.1(8) . . . . ?
C16 C11 C12 C13 0.7(8) . . . . ?
C10 C11 C12 C13 179.2(6) . . . . ?
N2 C16 C15 C14 179.0(6) . . . . ?
C11 C16 C15 C14 -1.4(10) . . . . ?
C11 C12 C13 C14 -1.2(11) . . . . ?
C16 C15 C14 C13 0.8(11) . . . . ?
C12 C13 C14 C15 0.4(12) . . . . ?
C22 N1X C21 C20 -175.1(9) . . . . ?
C22 N1X C21 C20 56.7(11) 8_665 . . . ?
C21 N1X C21 C20 -56.8(6) 8_665 . . . ?
C22 N1X C22 C23 -55.3(9) 8_665 . . . ?
C21 N1X C22 C23 -179.2(10) . . . . ?
C21 N1X C22 C23 65.0(12) 8_665 . . . ?
